data_4072737
loop_
_publ_author_name
'Gross, Christopher L.'
'Brumaghim, Julia L.'
'Girolami, Gregory S.'

_publ_section_title
;
 Synthesis and Reactivity of the Osmium(III) Pentamethylcyclopentadienyl
 Complex (C5Me5)2Os2Br4. X-ray Crystal Structures of (C5Me5)2Os2Br4,
 (C5Me5)2Os2(\m-O)Br4, and (C5Me5)2Os2(\m-NPh)2Br2
;
_journal_issue 9
_journal_name_full Organometallics
_journal_page_first 2258
_journal_paper_doi 10.1021/om060983u
_journal_volume 26
_journal_year 2007
_chemical_formula_sum 'C32 H40 Br2 N2 Os2'
_chemical_formula_weight 992.88
_chemical_name_systematic
; 
 ? 
;
_space_group_IT_number 56
_symmetry_cell_setting orthorhombic
_symmetry_space_group_name_Hall '-P 2ab 2ac'
_symmetry_space_group_name_H-M 'P c c n'
_atom_sites_solution_hydrogens geom
_atom_sites_solution_primary direct
_atom_sites_solution_secondary difmap
_audit_creation_method SHELXL-97
_cell_angle_alpha 90.00
_cell_angle_beta 90.00
_cell_angle_gamma 90.00
_cell_formula_units_Z 4
_cell_length_a 17.93430(10)
_cell_length_b 19.0862(3)
_cell_length_c 8.94280(10)
_cell_measurement_temperature 198(2)
_cell_volume 3061.10(6)
_computing_cell_refinement 'Bruker SMART'
_computing_data_collection 'Bruker SMART'
_computing_data_reduction 'Bruker SAINT'
_computing_molecular_graphics 'Bruker SHELXTL'
_computing_publication_material 'Bruker SHELXTL'
_computing_structure_refinement 'SHELXL-97 (Sheldrick, 1997)'
_computing_structure_solution 'SHELXS-97 (Sheldrick, 1990)'
_diffrn_ambient_temperature 198(2)
_diffrn_measured_fraction_theta_full 0.987
_diffrn_measured_fraction_theta_max 0.987
_diffrn_measurement_device_type 'CCD area detector'
_diffrn_measurement_method 'phi and omega scans'
_diffrn_radiation_monochromator graphite
_diffrn_radiation_source 'fine-focus sealed tube'
_diffrn_radiation_type MoK\a
_diffrn_radiation_wavelength 0.71073
_diffrn_reflns_av_R_equivalents 0.0537
_diffrn_reflns_av_sigmaI/netI 0.0320
_diffrn_reflns_limit_h_max 23
_diffrn_reflns_limit_h_min -23
_diffrn_reflns_limit_k_max 25
_diffrn_reflns_limit_k_min -25
_diffrn_reflns_limit_l_max 11
_diffrn_reflns_limit_l_min -7
_diffrn_reflns_number 18682
_diffrn_reflns_theta_full 28.29
_diffrn_reflns_theta_max 28.29
_diffrn_reflns_theta_min 1.56
_exptl_absorpt_coefficient_mu 10.928
_exptl_absorpt_correction_T_max 0.7983
_exptl_absorpt_correction_T_min 0.1143
_exptl_absorpt_correction_type integration
_exptl_crystal_colour orange
_exptl_crystal_density_diffrn 2.154
_exptl_crystal_density_meas ?
_exptl_crystal_density_method 'not measured'
_exptl_crystal_description platy
_exptl_crystal_F_000 1872
_exptl_crystal_size_max 0.34
_exptl_crystal_size_mid 0.14
_exptl_crystal_size_min 0.02
_refine_diff_density_max 5.074
_refine_diff_density_min -1.250
_refine_diff_density_rms 0.219
_refine_ls_extinction_method none
_refine_ls_goodness_of_fit_ref 1.100
_refine_ls_hydrogen_treatment mixed
_refine_ls_matrix_type full
_refine_ls_number_parameters 177
_refine_ls_number_reflns 3739
_refine_ls_number_restraints 0
_refine_ls_restrained_S_all 1.100
_refine_ls_R_factor_all 0.0484
_refine_ls_R_factor_gt 0.0357
_refine_ls_shift/su_max 0.010
_refine_ls_shift/su_mean 0.001
_refine_ls_structure_factor_coef Fsqd
_refine_ls_weighting_details 'calc w=1/[\s^2^(Fo^2^)+(0.0474P)^2^+15.4155P] where P=(Fo^2^+2Fc^2^)/3'
_refine_ls_weighting_scheme calc
_refine_ls_wR_factor_gt 0.0848
_refine_ls_wR_factor_ref 0.0927
_reflns_number_gt 3109
_reflns_number_total 3739
_reflns_threshold_expression >2sigma(I)
_cod_data_source_file om060983usi20061024_064634.cif
_cod_data_source_block h93cface
_cod_depositor_comments
;
The following automatic conversions were performed:

'_symmetry_cell_setting' value 'Orthorhombic' changed to
'orthorhombic' according to
/home/saulius/struct/CIF-dictionaries/cif_core.dic dictionary named
'cif_core.dic' version 2.4.1 from 2010-06-29.

Automatic conversion script
Id: cif_fix_values 1715 2011-07-08 13:25:40Z adriana 

The following automatic conversions were performed:

'_exptl_crystal_density_meas' value 'not_measured' was changed to '?'
- the value is perceived as not measured.

Automatic conversion script
Id: cif_fix_values 3008 2015-01-20 13:52:24Z robertas 
;
_cod_original_sg_symbol_H-M Pccn
_cod_database_code 4072737

loop_
_symmetry_equiv_pos_as_xyz
'x, y, z'
'-x+1/2, -y+1/2, z'
'-x, y+1/2, -z+1/2'
'x+1/2, -y, -z+1/2'
'-x, -y, -z'
'x-1/2, y-1/2, -z'
'x, -y-1/2, z-1/2'
'-x-1/2, y, z-1/2'

loop_
_atom_site_label
_atom_site_type_symbol
_atom_site_fract_x
_atom_site_fract_y
_atom_site_fract_z
_atom_site_U_iso_or_equiv
_atom_site_adp_type
_atom_site_occupancy
_atom_site_symmetry_multiplicity
_atom_site_calc_flag
_atom_site_refinement_flags
Os Os 0.043942(12) 0.572610(10) 0.47520(3) 0.01451(9) Uani 1 1 d .
Br Br 0.08435(4) 0.58994(4) 0.74242(7) 0.03011(16) Uani 1 1 d .
N N 0.0534(3) 0.4704(3) 0.4696(5) 0.0188(10) Uani 1 1 d .
C1 C 0.0122(4) 0.6731(3) 0.3589(8) 0.0244(13) Uani 1 1 d .
C2 C 0.0816(3) 0.6863(3) 0.4255(7) 0.0222(12) Uani 1 1 d .
C3 C 0.1360(3) 0.6385(3) 0.3656(7) 0.0227(12) Uani 1 1 d .
C4 C 0.0991(4) 0.5961(3) 0.2570(6) 0.0206(12) Uani 1 1 d .
C5 C 0.0214(3) 0.6155(3) 0.2539(7) 0.0210(12) Uani 1 1 d .
C6 C -0.0583(4) 0.7159(4) 0.3749(9) 0.0402(18) Uani 1 1 d .
H6A H -0.0564 0.7559 0.3062 0.060 Uiso 1 1 calc R
H6B H -0.0625 0.7329 0.4779 0.060 Uiso 1 1 calc R
H6C H -0.1016 0.6867 0.3508 0.060 Uiso 1 1 calc R
C7 C 0.0980(5) 0.7431(4) 0.5371(8) 0.0372(17) Uani 1 1 d .
H7A H 0.1403 0.7290 0.5998 0.056 Uiso 1 1 calc R
H7B H 0.0541 0.7508 0.6002 0.056 Uiso 1 1 calc R
H7C H 0.1104 0.7865 0.4841 0.056 Uiso 1 1 calc R
C8 C 0.2181(4) 0.6391(4) 0.4008(9) 0.0389(17) Uani 1 1 d .
H8A H 0.2418 0.6787 0.3498 0.058 Uiso 1 1 calc R
H8B H 0.2407 0.5952 0.3664 0.058 Uiso 1 1 calc R
H8C H 0.2251 0.6437 0.5090 0.058 Uiso 1 1 calc R
C9 C 0.1344(4) 0.5440(4) 0.1552(7) 0.0324(15) Uani 1 1 d .
H9A H 0.1450 0.5661 0.0586 0.049 Uiso 1 1 calc R
H9B H 0.1005 0.5044 0.1404 0.049 Uiso 1 1 calc R
H9C H 0.1811 0.5273 0.1996 0.049 Uiso 1 1 calc R
C10 C -0.0363(4) 0.5905(4) 0.1446(9) 0.0351(16) Uani 1 1 d .
H10A H -0.0249 0.5422 0.1148 0.053 Uiso 1 1 calc R
H10B H -0.0359 0.6208 0.0562 0.053 Uiso 1 1 calc R
H10C H -0.0856 0.5920 0.1915 0.053 Uiso 1 1 calc R
C11 C 0.1175(3) 0.4348(3) 0.4338(7) 0.0194(12) Uani 1 1 d .
C12 C 0.1162(4) 0.3774(3) 0.3341(8) 0.0282(14) Uani 1 1 d .
H12 H 0.0702 0.3629 0.2916 0.034 Uiso 1 1 calc R
C13 C 0.1816(4) 0.3419(4) 0.2970(9) 0.0379(18) Uani 1 1 d .
H13 H 0.1800 0.3042 0.2277 0.045 Uiso 1 1 calc R
C14 C 0.2482(4) 0.3612(4) 0.3604(10) 0.0414(19) Uani 1 1 d .
H14 H 0.2924 0.3362 0.3364 0.050 Uiso 1 1 calc R
C15 C 0.2511(4) 0.4170(4) 0.4593(10) 0.0397(19) Uani 1 1 d .
H15 H 0.2974 0.4300 0.5030 0.048 Uiso 1 1 calc R
C16 C 0.1862(4) 0.4542(4) 0.4953(8) 0.0283(14) Uani 1 1 d .
H16 H 0.1888 0.4929 0.5619 0.034 Uiso 1 1 calc R

loop_
_atom_site_aniso_label
_atom_site_aniso_U_11
_atom_site_aniso_U_22
_atom_site_aniso_U_33
_atom_site_aniso_U_23
_atom_site_aniso_U_13
_atom_site_aniso_U_12
Os 0.01482(13) 0.01252(12) 0.01620(14) 0.00013(7) 0.00076(8) 0.00005(7)
Br 0.0389(4) 0.0314(3) 0.0201(3) -0.0023(2) -0.0063(3) -0.0054(3)
N 0.020(3) 0.018(2) 0.018(2) 0.0017(18) -0.0042(19) -0.0040(19)
C1 0.023(3) 0.016(3) 0.034(3) 0.005(2) 0.006(3) 0.004(2)
C2 0.028(3) 0.013(2) 0.026(3) 0.003(2) 0.006(3) -0.004(2)
C3 0.024(3) 0.016(3) 0.028(3) 0.005(2) 0.003(3) -0.003(2)
C4 0.028(3) 0.016(3) 0.018(3) 0.002(2) 0.006(2) -0.004(2)
C5 0.022(3) 0.021(3) 0.021(3) 0.010(2) -0.002(2) -0.001(2)
C6 0.038(4) 0.037(4) 0.045(4) 0.012(3) 0.007(3) 0.018(3)
C7 0.055(5) 0.019(3) 0.037(4) -0.010(3) 0.007(4) -0.009(3)
C8 0.016(3) 0.046(4) 0.054(5) -0.001(4) 0.002(3) -0.010(3)
C9 0.041(4) 0.035(3) 0.021(3) 0.001(3) 0.004(3) 0.000(3)
C10 0.038(4) 0.039(4) 0.028(4) 0.009(3) -0.015(3) -0.009(3)
C11 0.018(3) 0.015(2) 0.025(3) 0.007(2) -0.002(2) -0.006(2)
C12 0.020(3) 0.023(3) 0.041(4) -0.009(3) 0.004(3) -0.002(2)
C13 0.026(4) 0.026(3) 0.062(5) -0.020(3) 0.010(3) 0.000(3)
C14 0.021(3) 0.039(4) 0.064(5) -0.018(4) 0.007(3) 0.010(3)
C15 0.018(3) 0.047(4) 0.054(5) -0.018(4) -0.001(3) 0.003(3)
C16 0.020(3) 0.023(3) 0.041(4) -0.005(3) -0.005(3) 0.004(3)

loop_
_atom_type_symbol
_atom_type_description
_atom_type_scat_dispersion_real
_atom_type_scat_dispersion_imag
_atom_type_scat_source
C C 0.0033 0.0016 'International Tables Vol C Tables 4.2.6.8 and 6.1.1.4'
H H 0.0000 0.0000 'International Tables Vol C Tables 4.2.6.8 and 6.1.1.4'
N N 0.0061 0.0033 'International Tables Vol C Tables 4.2.6.8 and 6.1.1.4'
Br Br -0.2901 2.4595 'International Tables Vol C Tables 4.2.6.8 and 6.1.1.4'
Os Os -1.2165 7.6030 'International Tables Vol C Tables 4.2.6.8 and 6.1.1.4'

loop_
_geom_angle_atom_site_label_1
_geom_angle_atom_site_label_2
_geom_angle_atom_site_label_3
_geom_angle
_geom_angle_site_symmetry_1
_geom_angle_site_symmetry_3
N Os N 70.8(2) . 5_566
N Os C5 111.5(2) . .
N Os C5 102.5(2) 5_566 .
N Os C4 98.0(2) . .
N Os C4 133.4(2) 5_566 .
C5 Os C4 38.1(2) . .
N Os C1 149.0(2) . .
N Os C1 104.1(2) 5_566 .
C5 Os C1 38.2(2) . .
C4 Os C1 62.5(2) . .
N Os C3 118.2(2) . .
N Os C3 164.3(2) 5_566 .
C5 Os C3 62.6(2) . .
C4 Os C3 36.7(2) . .
C1 Os C3 61.2(2) . .
N Os C2 154.6(2) . .
N Os C2 133.6(2) 5_566 .
C5 Os C2 61.8(2) . .
C4 Os C2 61.0(2) . .
C1 Os C2 35.7(2) . .
C3 Os C2 36.4(2) . .
N Os Br 97.47(14) . .
N Os Br 94.09(14) 5_566 .
C5 Os Br 149.93(16) . .
C4 Os Br 132.47(16) . .
C1 Os Br 113.50(17) . .
C3 Os Br 97.25(16) . .
C2 Os Br 88.58(16) . .
C11 N Os 124.9(4) . .
C11 N Os 125.9(4) . 5_566
Os N Os 109.2(2) . 5_566
C2 C1 C5 108.1(5) . .
C2 C1 C6 127.1(6) . .
C5 C1 C6 124.3(6) . .
C2 C1 Os 74.5(3) . .
C5 C1 Os 68.1(3) . .
C6 C1 Os 128.8(5) . .
C1 C2 C3 109.2(5) . .
C1 C2 C7 125.9(6) . .
C3 C2 C7 124.8(6) . .
C1 C2 Os 69.8(3) . .
C3 C2 Os 71.0(3) . .
C7 C2 Os 127.3(4) . .
C4 C3 C2 107.3(5) . .
C4 C3 C8 126.9(6) . .
C2 C3 C8 125.5(6) . .
C4 C3 Os 69.3(3) . .
C2 C3 Os 72.6(3) . .
C8 C3 Os 128.2(5) . .
C3 C4 C5 108.4(5) . .
C3 C4 C9 126.7(6) . .
C5 C4 C9 124.8(6) . .
C3 C4 Os 74.0(3) . .
C5 C4 Os 68.9(3) . .
C9 C4 Os 126.1(4) . .
C4 C5 C1 106.9(5) . .
C4 C5 C10 126.6(6) . .
C1 C5 C10 125.7(6) . .
C4 C5 Os 72.9(3) . .
C1 C5 Os 73.7(3) . .
C10 C5 Os 126.8(4) . .
C1 C6 H6A 109.5 . .
C1 C6 H6B 109.5 . .
H6A C6 H6B 109.5 . .
C1 C6 H6C 109.5 . .
H6A C6 H6C 109.5 . .
H6B C6 H6C 109.5 . .
C2 C7 H7A 109.5 . .
C2 C7 H7B 109.5 . .
H7A C7 H7B 109.5 . .
C2 C7 H7C 109.5 . .
H7A C7 H7C 109.5 . .
H7B C7 H7C 109.5 . .
C3 C8 H8A 109.5 . .
C3 C8 H8B 109.5 . .
H8A C8 H8B 109.5 . .
C3 C8 H8C 109.5 . .
H8A C8 H8C 109.5 . .
H8B C8 H8C 109.5 . .
C4 C9 H9A 109.5 . .
C4 C9 H9B 109.5 . .
H9A C9 H9B 109.5 . .
C4 C9 H9C 109.5 . .
H9A C9 H9C 109.5 . .
H9B C9 H9C 109.5 . .
C5 C10 H10A 109.5 . .
C5 C10 H10B 109.5 . .
H10A C10 H10B 109.5 . .
C5 C10 H10C 109.5 . .
H10A C10 H10C 109.5 . .
H10B C10 H10C 109.5 . .
N C11 C16 120.9(6) . .
N C11 C12 121.2(5) . .
C16 C11 C12 117.9(6) . .
C13 C12 C11 120.9(6) . .
C13 C12 H12 119.5 . .
C11 C12 H12 119.5 . .
C14 C13 C12 120.2(6) . .
C14 C13 H13 119.9 . .
C12 C13 H13 119.9 . .
C13 C14 C15 120.2(7) . .
C13 C14 H14 119.9 . .
C15 C14 H14 119.9 . .
C14 C15 C16 120.3(7) . .
C14 C15 H15 119.8 . .
C16 C15 H15 119.8 . .
C11 C16 C15 120.4(6) . .
C11 C16 H16 119.8 . .
C15 C16 H16 119.8 . .

loop_
_geom_bond_atom_site_label_1
_geom_bond_atom_site_label_2
_geom_bond_distance
_geom_bond_site_symmetry_2
Os N 1.958(5) .
Os N 1.992(5) 5_566
Os C5 2.180(6) .
Os C4 2.233(6) .
Os C1 2.254(6) .
Os C3 2.295(6) .
Os C2 2.315(5) .
Os Br 2.5189(7) .
N C11 1.374(8) .
N Os 1.992(5) 5_566
C1 C2 1.402(9) .
C1 C5 1.454(9) .
C1 C6 1.512(9) .
C2 C3 1.440(8) .
C2 C7 1.503(9) .
C3 C4 1.427(8) .
C3 C8 1.505(9) .
C4 C5 1.443(8) .
C4 C9 1.490(9) .
C5 C10 1.501(9) .
C6 H6A 0.9800 .
C6 H6B 0.9800 .
C6 H6C 0.9800 .
C7 H7A 0.9800 .
C7 H7B 0.9800 .
C7 H7C 0.9800 .
C8 H8A 0.9800 .
C8 H8B 0.9800 .
C8 H8C 0.9800 .
C9 H9A 0.9800 .
C9 H9B 0.9800 .
C9 H9C 0.9800 .
C10 H10A 0.9800 .
C10 H10B 0.9800 .
C10 H10C 0.9800 .
C11 C16 1.398(9) .
C11 C12 1.412(8) .
C12 C13 1.394(9) .
C12 H12 0.9500 .
C13 C14 1.374(10) .
C13 H13 0.9500 .
C14 C15 1.385(10) .
C14 H14 0.9500 .
C15 C16 1.402(10) .
C15 H15 0.9500 .
C16 H16 0.9500 .
